data_1548582
loop_
_publ_author_name
'Omar bin Shawkataly'
'Chin-Ping Goh'
'Abu Tariq'
'Imthyaz Ahmad Khan'
'Hoong-Kun Fun'
'Mohd Mustaqim Rosli'

_publ_section_title
;
 Synthesis, Spectral Characterization and Crystals Structure of some
 Arsane Derivatives of Gold (I) Complexes: A Comparative Density
 Functional Theory Study
;
_journal_name_full 'Plos One'
_journal_page_first e0119620
_journal_paper_doi 10.1371/journal.pone.0119620
_journal_volume 10
_journal_year 2015
_chemical_formula_moiety 'C21 H21 As Au Cl'
_chemical_formula_sum 'C21 H21 As Au Cl'
_chemical_formula_weight 580.71
_chemical_name_systematic
; 
Chlorido[tris(<i>p</i>-tolylarsane)gold(I) 
;
_space_group_IT_number 4
_symmetry_cell_setting monoclinic
_symmetry_space_group_name_Hall 'P 2yb'
_symmetry_space_group_name_H-M 'P 1 21 1'
_atom_sites_solution_hydrogens geom
_atom_sites_solution_primary direct
_atom_sites_solution_secondary difmap
_cell_angle_alpha 90.00
_cell_angle_beta 90.318(2)
_cell_angle_gamma 90.00
_cell_formula_units_Z 6
_cell_length_a 12.9884(9)
_cell_length_b 17.0042(12)
_cell_length_c 13.3251(9)
_cell_measurement_reflns_used 9979
_cell_measurement_temperature 100.0(1)
_cell_measurement_theta_max 32.21
_cell_measurement_theta_min 2.87
_cell_volume 2942.9(4)
_computing_cell_refinement 'SAINT (Bruker, 2009)'
_computing_data_collection 'APEX2 (Bruker, 2009)'
_computing_data_reduction SAINT
_computing_molecular_graphics SHELXTL
_computing_publication_material
;
SHELXTL (Sheldrick, 2008), PLATON (Spek, 2009)
;
_computing_structure_refinement SHELXTL
_computing_structure_solution 'SHELXTL (Sheldrick, 2008)'
_diffrn_ambient_temperature 100.0(1)
_diffrn_measured_fraction_theta_full 0.997
_diffrn_measured_fraction_theta_max 0.997
_diffrn_measurement_device_type
;
Bruker SMART APEXII DUO CCD area-detector diffractometer 
;
_diffrn_measurement_method '\f and \w scans'
_diffrn_radiation_monochromator graphite
_diffrn_radiation_source 'fine-focus sealed tube'
_diffrn_radiation_type MoK\a
_diffrn_radiation_wavelength 0.71073
_diffrn_reflns_av_R_equivalents 0.0464
_diffrn_reflns_av_sigmaI/netI 0.0504
_diffrn_reflns_limit_h_max 15
_diffrn_reflns_limit_h_min -15
_diffrn_reflns_limit_k_max 20
_diffrn_reflns_limit_k_min -20
_diffrn_reflns_limit_l_max 15
_diffrn_reflns_limit_l_min -15
_diffrn_reflns_number 33215
_diffrn_reflns_theta_full 25.00
_diffrn_reflns_theta_max 25.00
_diffrn_reflns_theta_min 2.18
_diffrn_standards_interval_count .
_diffrn_standards_interval_time .
_diffrn_standards_number 0
_exptl_absorpt_coefficient_mu 9.308
_exptl_absorpt_correction_T_max 0.2265
_exptl_absorpt_correction_T_min 0.1077
_exptl_absorpt_correction_type multi-scan
_exptl_absorpt_process_details '(<i>SADABS</i>; Bruker, 2009)'
_exptl_crystal_colour colourless
_exptl_crystal_density_diffrn 1.966
_exptl_crystal_density_method 'not measured'
_exptl_crystal_description block
_exptl_crystal_F_000 1656
_exptl_crystal_size_max 0.43
_exptl_crystal_size_mid 0.23
_exptl_crystal_size_min 0.23
_refine_diff_density_max 6.038
_refine_diff_density_min -1.060
_refine_diff_density_rms 0.169
_refine_ls_abs_structure_details 'Flack H D (1983), Acta Cryst. A39, 876-881'
_refine_ls_abs_structure_Flack 0.019(9)
_refine_ls_extinction_method none
_refine_ls_goodness_of_fit_ref 1.012
_refine_ls_hydrogen_treatment mixed
_refine_ls_matrix_type full
_refine_ls_number_parameters 634
_refine_ls_number_reflns 10193
_refine_ls_number_restraints 7
_refine_ls_restrained_S_all 1.013
_refine_ls_R_factor_all 0.0437
_refine_ls_R_factor_gt 0.0427
_refine_ls_shift/su_max 0.000
_refine_ls_shift/su_mean 0.000
_refine_ls_structure_factor_coef Fsqd
_refine_ls_weighting_details 'calc w=1/[\s^2^(Fo^2^)+(0.0488P)^2^+27.7824P] where P=(Fo^2^+2Fc^2^)/3'
_refine_ls_weighting_scheme calc
_refine_ls_wR_factor_gt 0.1079
_refine_ls_wR_factor_ref 0.1086
_reflns_number_gt 9939
_reflns_number_total 10193
_reflns_threshold_expression I>2\s(I)
_cod_data_source_file pone.0119620.s001.cif
_cod_data_source_block mo_at10a_0m
_cod_depositor_comments
;
The following automatic conversions were performed:

'_symmetry_cell_setting' value 'Monoclinic' changed to 'monoclinic'
according to the built-in table from CIF Core dictionary named
'cif_core.dic' version 2.4.1 from 2010-06-29.

Automatic conversion script
Id: cif_fix_values 5376 2017-05-30 11:51:03Z andrius 
;
_cod_original_sg_symbol_H-M 'P 21'
_cod_database_code 1548582

loop_
_symmetry_equiv_pos_as_xyz
'x, y, z'
'-x, y+1/2, -z'

loop_
_atom_site_label
_atom_site_type_symbol
_atom_site_fract_x
_atom_site_fract_y
_atom_site_fract_z
_atom_site_U_iso_or_equiv
_atom_site_adp_type
_atom_site_occupancy
_atom_site_symmetry_multiplicity
_atom_site_calc_flag
_atom_site_refinement_flags
_atom_site_disorder_assembly
_atom_site_disorder_group
Au1A Au 0.20304(3) 0.80996(3) 0.91733(3) 0.03376(11) Uani 1 1 d . . .
As1A As 0.23758(9) 0.89715(7) 0.78662(8) 0.0313(2) Uani 1 1 d . . .
Cl1A Cl 0.1633(3) 0.72388(19) 1.0424(2) 0.0452(7) Uani 1 1 d . . .
C1A C 0.1186(8) 0.9602(6) 0.7528(8) 0.029(2) Uani 1 1 d . . .
C2A C 0.0444(9) 0.9727(7) 0.8252(8) 0.033(2) Uani 1 1 d . . .
H2AA H 0.0511 0.9488 0.8877 0.040 Uiso 1 1 calc R . .
C3A C -0.0378(9) 1.0195(7) 0.8059(9) 0.037(3) Uani 1 1 d . . .
H3AA H -0.0861 1.0283 0.8560 0.045 Uiso 1 1 calc R . .
C4A C -0.0515(9) 1.0552(7) 0.7111(9) 0.039(3) Uani 1 1 d . . .
C5A C 0.0255(10) 1.0428(7) 0.6403(9) 0.037(3) Uani 1 1 d . . .
H5AA H 0.0199 1.0669 0.5779 0.044 Uiso 1 1 calc R . .
C6A C 0.1098(8) 0.9958(8) 0.6602(7) 0.035(2) Uani 1 1 d . . .
H6AA H 0.1601 0.9882 0.6117 0.042 Uiso 1 1 calc R . .
C7A C 0.2747(9) 0.8507(6) 0.6605(8) 0.032(2) Uani 1 1 d . . .
C8A C 0.2077(9) 0.7959(7) 0.6164(9) 0.039(3) Uani 1 1 d . . .
H8AA H 0.1469 0.7819 0.6482 0.047 Uiso 1 1 calc R . .
C9A C 0.2327(10) 0.7631(7) 0.5262(9) 0.041(3) Uani 1 1 d . . .
H9AA H 0.1863 0.7285 0.4962 0.049 Uiso 1 1 calc R . .
C10A C 0.3246(9) 0.7794(7) 0.4771(9) 0.038(3) Uani 1 1 d . . .
C11A C 0.3902(11) 0.8319(8) 0.5231(9) 0.045(3) Uani 1 1 d . . .
H11A H 0.4526 0.8436 0.4928 0.054 Uiso 1 1 calc R . .
C12A C 0.3656(9) 0.8680(8) 0.6141(9) 0.041(3) Uani 1 1 d . . .
H12A H 0.4110 0.9039 0.6430 0.049 Uiso 1 1 calc R . .
C13A C 0.3483(9) 0.9705(7) 0.8125(8) 0.032(2) Uani 1 1 d . . .
C14A C 0.3625(10) 1.0383(7) 0.7517(9) 0.040(3) Uani 1 1 d . . .
H14A H 0.3148 1.0512 0.7020 0.048 Uiso 1 1 calc R . .
C15A C 0.4472(9) 1.0841(7) 0.7675(8) 0.038(3) Uani 1 1 d . . .
H15A H 0.4598 1.1257 0.7238 0.046 Uiso 1 1 calc R . .
C16A C 0.5152(9) 1.0711(8) 0.8462(9) 0.039(3) Uani 1 1 d . . .
C17A C 0.4971(10) 1.0072(8) 0.9095(9) 0.042(3) Uani 1 1 d . . .
H17A H 0.5398 0.9985 0.9646 0.051 Uiso 1 1 calc R . .
C18A C 0.4155(10) 0.9565(7) 0.8903(9) 0.037(3) Uani 1 1 d . . .
H18A H 0.4063 0.9125 0.9308 0.045 Uiso 1 1 calc R . .
C19A C -0.1437(11) 1.1054(10) 0.6916(10) 0.055(3) Uani 1 1 d . . .
H19A H -0.1466 1.1465 0.7409 0.083 Uiso 1 1 calc R . .
H19B H -0.2048 1.0739 0.6956 0.083 Uiso 1 1 calc R . .
H19C H -0.1389 1.1282 0.6259 0.083 Uiso 1 1 calc R . .
C20A C 0.3508(12) 0.7431(7) 0.3769(10) 0.046(3) Uani 1 1 d . . .
H20A H 0.2976 0.7553 0.3291 0.069 Uiso 1 1 calc R . .
H20B H 0.3562 0.6871 0.3841 0.069 Uiso 1 1 calc R . .
H20C H 0.4152 0.7638 0.3538 0.069 Uiso 1 1 calc R . .
C21A C 0.6087(11) 1.1229(9) 0.8592(10) 0.050(3) Uani 1 1 d . . .
H21A H 0.6247 1.1279 0.9293 0.075 Uiso 1 1 calc R . .
H21B H 0.5946 1.1739 0.8315 0.075 Uiso 1 1 calc R . .
H21C H 0.6661 1.0998 0.8250 0.075 Uiso 1 1 calc R . .
Au1B Au 0.11904(4) 0.21283(3) 0.30590(3) 0.03824(12) Uani 1 1 d . . .
As1B As 0.24161(9) 0.30133(7) 0.24376(8) 0.0367(3) Uani 1 1 d . . .
Cl1B Cl -0.0110(3) 0.13490(19) 0.3665(3) 0.0471(7) Uani 1 1 d . . .
C1B C 0.3784(9) 0.2604(7) 0.2150(9) 0.034(2) Uani 1 1 d . . .
C2B C 0.4386(10) 0.2392(7) 0.2979(9) 0.042(3) Uani 1 1 d . . .
H2BA H 0.4169 0.2500 0.3629 0.051 Uiso 1 1 calc R . .
C3B C 0.5310(10) 0.2020(8) 0.2807(8) 0.042(3) Uani 1 1 d . . .
H3BA H 0.5718 0.1871 0.3350 0.050 Uiso 1 1 calc R . .
C4B C 0.5648(9) 0.1861(7) 0.1839(9) 0.040(3) Uani 1 1 d . . .
C5B C 0.5081(11) 0.2103(9) 0.1054(9) 0.048(3) Uani 1 1 d . . .
H5BA H 0.5332 0.2035 0.0408 0.058 Uiso 1 1 calc R . .
C6B C 0.4106(10) 0.2459(7) 0.1194(9) 0.0376(18) Uani 1 1 d . . .
H6BA H 0.3695 0.2591 0.0646 0.045 Uiso 1 1 calc R . .
C7B C 0.2011(6) 0.3528(5) 0.1192(5) 0.0376(18) Uani 1 1 d G . .
C8B C 0.2589(6) 0.4161(5) 0.0852(6) 0.055(3) Uani 1 1 d GU . .
H8BA H 0.3146 0.4342 0.1228 0.066 Uiso 1 1 calc R . .
C9B C 0.2333(6) 0.4526(4) -0.0049(6) 0.044(2) Uani 1 1 d G . .
H9BA H 0.2719 0.4950 -0.0276 0.053 Uiso 1 1 calc R . .
C10B C 0.1500(6) 0.4256(5) -0.0611(5) 0.044(2) Uani 1 1 d G . .
C11B C 0.0923(5) 0.3623(5) -0.0272(6) 0.045(3) Uani 1 1 d G . .
H11B H 0.0365 0.3442 -0.0648 0.054 Uiso 1 1 calc R . .
C12B C 0.1178(6) 0.3258(4) 0.0630(6) 0.043(3) Uani 1 1 d G . .
H12B H 0.0792 0.2834 0.0857 0.052 Uiso 1 1 calc R . .
C13B C 0.2706(9) 0.3858(7) 0.3381(9) 0.038(3) Uani 1 1 d . . .
C14B C 0.3616(9) 0.4292(8) 0.3373(9) 0.038(3) Uani 1 1 d . . .
H14B H 0.4107 0.4210 0.2878 0.045 Uiso 1 1 calc R . .
C15B C 0.3775(10) 0.4848(7) 0.4116(9) 0.041(3) Uani 1 1 d . . .
H15B H 0.4388 0.5132 0.4116 0.050 Uiso 1 1 calc R . .
C16B C 0.3069(10) 0.5000(7) 0.4853(10) 0.045(3) Uani 1 1 d . . .
C17B C 0.2173(12) 0.4557(8) 0.4864(10) 0.049(3) Uani 1 1 d . . .
H17B H 0.1692 0.4646 0.5366 0.059 Uiso 1 1 calc R . .
C18B C 0.1971(11) 0.3976(9) 0.4140(9) 0.048(3) Uani 1 1 d . . .
H18B H 0.1371 0.3679 0.4160 0.057 Uiso 1 1 calc R . .
C19B C 0.6639(11) 0.1406(8) 0.1703(10) 0.048(3) Uani 1 1 d . . .
H19D H 0.6980 0.1585 0.1108 0.071 Uiso 1 1 calc R . .
H19E H 0.6486 0.0856 0.1641 0.071 Uiso 1 1 calc R . .
H19F H 0.7079 0.1489 0.2275 0.071 Uiso 1 1 calc R . .
C20B C 0.1292(11) 0.4636(9) -0.1617(11) 0.055(4) Uani 1 1 d . . .
H20D H 0.0642 0.4457 -0.1874 0.082 Uiso 1 1 calc R . .
H20E H 0.1829 0.4497 -0.2076 0.082 Uiso 1 1 calc R . .
H20F H 0.1275 0.5197 -0.1538 0.082 Uiso 1 1 calc R . .
C21B C 0.3242(15) 0.5637(9) 0.5622(11) 0.065(4) Uani 1 1 d . . .
H21D H 0.3533 0.6091 0.5302 0.098 Uiso 1 1 calc R . .
H21E H 0.3706 0.5450 0.6132 0.098 Uiso 1 1 calc R . .
H21F H 0.2597 0.5777 0.5922 0.098 Uiso 1 1 calc R . .
Au1C Au 0.29158(4) 0.09764(3) 0.40782(3) 0.03743(12) Uani 1 1 d . . .
As1C As 0.26554(9) 0.00864(7) 0.27603(8) 0.0324(2) Uani 1 1 d . . .
Cl1C Cl 0.3261(3) 0.1770(2) 0.5419(2) 0.0525(8) Uani 1 1 d . . .
C1C C 0.3875(9) -0.0547(8) 0.2432(9) 0.040(3) Uani 1 1 d . . .
C2C C 0.4678(10) -0.0544(9) 0.3124(10) 0.046(3) Uani 1 1 d . . .
H2CA H 0.4635 -0.0243 0.3705 0.056 Uiso 1 1 calc R . .
C3C C 0.5552(10) -0.1000(9) 0.2937(11) 0.052(3) Uani 1 1 d . . .
H3CA H 0.6105 -0.0980 0.3382 0.062 Uiso 1 1 calc R . .
C4C C 0.5607(10) -0.1478(8) 0.2104(10) 0.044(3) Uani 1 1 d . . .
C5C C 0.4770(10) -0.1466(7) 0.1416(9) 0.039(3) Uani 1 1 d . . .
H5CA H 0.4790 -0.1774 0.0840 0.047 Uiso 1 1 calc R . .
C6C C 0.3917(8) -0.0993(6) 0.1604(8) 0.028(2) Uani 1 1 d . . .
H6CA H 0.3371 -0.0987 0.1149 0.033 Uiso 1 1 calc R . .
C7C C 0.1614(9) -0.0692(7) 0.3054(8) 0.031(2) Uani 1 1 d . . .
C8C C 0.1398(10) -0.1309(8) 0.2433(8) 0.041(3) Uani 1 1 d . . .
H8CA H 0.1757 -0.1368 0.1836 0.050 Uiso 1 1 calc R . .
C9C C 0.0641(9) -0.1851(8) 0.2691(8) 0.036(2) Uani 1 1 d . . .
H9CA H 0.0490 -0.2268 0.2264 0.044 Uiso 1 1 calc R . .
C10C C 0.0106(9) -0.1767(7) 0.3597(8) 0.034(2) Uani 1 1 d . . .
C11C C 0.0363(10) -0.1159(8) 0.4234(8) 0.043(3) Uani 1 1 d . . .
H11C H 0.0038 -0.1118 0.4852 0.051 Uiso 1 1 calc R . .
C12C C 0.1110(9) -0.0600(7) 0.3963(8) 0.036(3) Uani 1 1 d . . .
H12C H 0.1262 -0.0179 0.4383 0.043 Uiso 1 1 calc R . .
C13C C 0.2230(9) 0.0533(7) 0.1491(8) 0.032(2) Uani 1 1 d . . .
C14C C 0.1202(10) 0.0672(8) 0.1314(9) 0.043(3) Uani 1 1 d . . .
H14C H 0.0712 0.0528 0.1786 0.052 Uiso 1 1 calc R . .
C15C C 0.0898(9) 0.1035(8) 0.0409(9) 0.042(3) Uani 1 1 d . . .
H15C H 0.0204 0.1127 0.0277 0.051 Uiso 1 1 calc R . .
C16C C 0.1626(9) 0.1252(6) -0.0276(8) 0.034(2) Uani 1 1 d . . .
C17C C 0.2653(11) 0.1128(8) -0.0083(9) 0.045(3) Uani 1 1 d . . .
H17C H 0.3146 0.1304 -0.0534 0.054 Uiso 1 1 calc R . .
C18C C 0.2959(10) 0.0736(8) 0.0796(10) 0.048(3) Uani 1 1 d . . .
H18C H 0.3648 0.0615 0.0906 0.057 Uiso 1 1 calc R . .
C19C C 0.6503(10) -0.1996(9) 0.1903(11) 0.051(3) Uani 1 1 d . . .
H19G H 0.6871 -0.2091 0.2517 0.077 Uiso 1 1 calc R . .
H19H H 0.6952 -0.1744 0.1431 0.077 Uiso 1 1 calc R . .
H19I H 0.6266 -0.2486 0.1629 0.077 Uiso 1 1 calc R . .
C20C C -0.0700(13) -0.2363(9) 0.3883(11) 0.055(4) Uani 1 1 d . . .
H20G H -0.0675 -0.2800 0.3428 0.083 Uiso 1 1 calc R . .
H20H H -0.1369 -0.2123 0.3849 0.083 Uiso 1 1 calc R . .
H20I H -0.0571 -0.2544 0.4554 0.083 Uiso 1 1 calc R . .
C21C C 0.1305(11) 0.1652(8) -0.1247(10) 0.046(3) Uani 1 1 d . . .
H21G H 0.1817 0.2032 -0.1432 0.069 Uiso 1 1 calc R . .
H21H H 0.0656 0.1912 -0.1154 0.069 Uiso 1 1 calc R . .
H21I H 0.1239 0.1266 -0.1768 0.069 Uiso 1 1 calc R . .

loop_
_atom_site_aniso_label
_atom_site_aniso_U_11
_atom_site_aniso_U_22
_atom_site_aniso_U_33
_atom_site_aniso_U_23
_atom_site_aniso_U_13
_atom_site_aniso_U_12
Au1A 0.0398(2) 0.0329(2) 0.0285(2) 0.00405(17) 0.00128(16) 0.00221(18)
As1A 0.0355(6) 0.0302(6) 0.0283(5) 0.0024(4) -0.0010(4) -0.0004(5)
Cl1A 0.0556(17) 0.0439(17) 0.0362(14) 0.0115(13) 0.0114(12) 0.0084(14)
C1A 0.031(5) 0.027(5) 0.031(5) 0.004(4) -0.003(4) 0.002(4)
C2A 0.042(6) 0.031(6) 0.027(5) 0.000(4) 0.007(4) -0.014(5)
C3A 0.032(6) 0.031(6) 0.048(6) -0.006(5) 0.007(5) -0.010(5)
C4A 0.027(5) 0.044(7) 0.045(7) -0.016(5) -0.008(5) 0.003(5)
C5A 0.050(7) 0.030(6) 0.031(6) -0.002(5) -0.003(5) 0.005(5)
C6A 0.037(6) 0.051(7) 0.016(5) -0.003(5) 0.000(4) -0.001(5)
C7A 0.042(6) 0.024(5) 0.030(5) 0.005(4) 0.006(5) 0.011(4)
C8A 0.032(6) 0.039(7) 0.048(6) -0.007(5) 0.000(5) -0.002(5)
C9A 0.045(7) 0.034(6) 0.044(7) -0.011(5) 0.003(5) -0.006(5)
C10A 0.036(6) 0.042(7) 0.036(6) 0.001(5) -0.001(5) 0.009(5)
C11A 0.048(7) 0.050(8) 0.036(6) -0.003(5) 0.014(5) -0.001(6)
C12A 0.038(6) 0.047(7) 0.038(6) -0.005(5) -0.006(5) -0.003(5)
C13A 0.043(6) 0.029(5) 0.024(5) -0.001(4) 0.002(4) -0.005(5)
C14A 0.048(7) 0.040(6) 0.032(6) 0.001(5) -0.012(5) -0.007(5)
C15A 0.046(6) 0.037(7) 0.031(5) -0.004(5) 0.009(5) -0.001(5)
C16A 0.040(6) 0.043(7) 0.034(6) -0.009(5) 0.003(5) 0.001(5)
C17A 0.045(7) 0.051(7) 0.030(5) -0.004(5) 0.002(5) 0.003(6)
C18A 0.047(7) 0.035(6) 0.031(6) 0.007(5) 0.003(5) 0.004(5)
C19A 0.046(7) 0.067(10) 0.052(8) -0.006(7) 0.001(6) 0.006(7)
C20A 0.064(8) 0.027(6) 0.046(7) -0.006(5) 0.010(6) -0.004(6)
C21A 0.050(7) 0.061(9) 0.039(6) -0.009(6) 0.010(6) -0.009(6)
Au1B 0.0415(2) 0.0335(2) 0.0398(2) -0.00013(19) 0.00452(18) -0.00169(19)
As1B 0.0375(6) 0.0359(6) 0.0368(6) -0.0046(5) 0.0024(4) -0.0012(5)
Cl1B 0.0464(16) 0.0422(16) 0.0529(17) 0.0047(14) 0.0120(14) -0.0035(13)
C1B 0.034(6) 0.034(6) 0.036(6) -0.011(5) 0.000(5) -0.003(5)
C2B 0.054(8) 0.040(7) 0.034(6) 0.001(5) 0.014(5) -0.003(6)
C3B 0.063(8) 0.036(6) 0.028(5) 0.004(5) -0.001(5) 0.011(6)
C4B 0.038(6) 0.034(6) 0.047(7) -0.013(5) 0.005(5) -0.001(5)
C5B 0.068(8) 0.046(7) 0.031(6) 0.015(6) 0.015(6) 0.017(7)
C6B 0.043(5) 0.038(4) 0.032(4) 0.011(3) 0.004(3) 0.007(4)
C7B 0.043(5) 0.038(4) 0.032(4) 0.011(3) 0.004(3) 0.007(4)
C8B 0.060(4) 0.052(4) 0.054(4) 0.003(2) 0.011(2) 0.004(2)
C9B 0.047(5) 0.038(5) 0.047(5) 0.005(4) 0.006(4) -0.006(4)
C10B 0.047(5) 0.038(5) 0.047(5) 0.005(4) 0.006(4) -0.006(4)
C11B 0.026(6) 0.053(8) 0.055(8) -0.013(6) -0.009(5) -0.005(5)
C12B 0.054(7) 0.032(6) 0.044(6) -0.001(5) 0.003(5) -0.004(5)
C13B 0.041(6) 0.034(6) 0.038(6) -0.007(5) 0.003(5) 0.011(5)
C14B 0.038(6) 0.041(6) 0.035(6) 0.002(5) 0.000(5) 0.002(5)
C15B 0.049(7) 0.032(6) 0.043(7) 0.002(5) -0.014(5) 0.001(5)
C16B 0.057(7) 0.025(6) 0.053(7) 0.008(5) -0.014(6) 0.002(5)
C17B 0.061(8) 0.049(8) 0.036(6) 0.001(6) 0.012(6) 0.001(6)
C18B 0.052(7) 0.051(8) 0.041(7) -0.011(6) 0.012(6) 0.005(6)
C19B 0.052(8) 0.050(8) 0.041(7) 0.014(6) 0.010(6) 0.016(6)
C20B 0.048(8) 0.054(8) 0.062(9) 0.004(7) -0.013(7) 0.011(6)
C21B 0.106(13) 0.048(8) 0.042(7) -0.016(6) -0.014(8) 0.009(8)
Au1C 0.0486(3) 0.0347(2) 0.0290(2) -0.00524(18) 0.00172(17) -0.0039(2)
As1C 0.0389(6) 0.0321(6) 0.0261(5) -0.0029(4) 0.0027(4) -0.0032(5)
Cl1C 0.078(2) 0.0451(17) 0.0346(15) -0.0112(13) -0.0043(15) -0.0057(16)
C1C 0.030(6) 0.058(8) 0.031(6) 0.011(5) 0.003(5) 0.006(5)
C2C 0.044(7) 0.056(8) 0.039(7) -0.020(6) 0.006(5) -0.017(6)
C3C 0.038(7) 0.062(9) 0.055(8) -0.008(7) 0.003(6) 0.001(6)
C4C 0.043(7) 0.040(7) 0.048(7) 0.006(6) 0.003(6) 0.000(5)
C5C 0.056(7) 0.037(6) 0.025(5) 0.000(5) 0.003(5) 0.014(6)
C6C 0.032(5) 0.025(5) 0.027(5) 0.001(4) 0.006(4) 0.003(4)
C7C 0.038(6) 0.031(6) 0.026(5) 0.009(4) -0.007(4) -0.004(5)
C8C 0.047(7) 0.051(7) 0.026(5) -0.002(5) 0.015(5) -0.014(6)
C9C 0.043(6) 0.039(6) 0.028(5) -0.002(5) -0.005(4) -0.005(5)
C10C 0.037(6) 0.035(6) 0.030(5) 0.006(5) 0.003(4) -0.001(5)
C11C 0.046(7) 0.059(8) 0.023(5) 0.002(5) 0.010(5) -0.004(6)
C12C 0.045(6) 0.035(6) 0.029(6) -0.001(5) 0.012(5) -0.003(5)
C13C 0.044(6) 0.026(5) 0.027(5) -0.002(4) 0.007(4) 0.002(5)
C14C 0.039(6) 0.055(8) 0.036(6) -0.002(6) 0.012(5) -0.018(6)
C15C 0.030(5) 0.046(7) 0.050(7) -0.012(6) 0.006(5) -0.012(5)
C16C 0.045(6) 0.023(5) 0.035(6) -0.008(4) 0.004(5) 0.001(5)
C17C 0.054(7) 0.040(7) 0.042(6) 0.012(6) 0.015(5) 0.002(6)
C18C 0.038(6) 0.047(8) 0.058(8) 0.014(6) 0.021(6) 0.008(5)
C19C 0.048(7) 0.043(7) 0.063(8) 0.013(7) 0.011(6) 0.017(6)
C20C 0.072(10) 0.044(8) 0.051(8) 0.004(6) 0.005(7) -0.025(7)
C21C 0.051(8) 0.040(7) 0.047(7) 0.003(6) 0.006(6) -0.007(6)

loop_
_atom_type_symbol
_atom_type_description
_atom_type_scat_dispersion_real
_atom_type_scat_dispersion_imag
_atom_type_scat_source
C C 0.0033 0.0016 'International Tables Vol C Tables 4.2.6.8 and 6.1.1.4'
H H 0.0000 0.0000 'International Tables Vol C Tables 4.2.6.8 and 6.1.1.4'
Cl Cl 0.1484 0.1585 'International Tables Vol C Tables 4.2.6.8 and 6.1.1.4'
As As 0.0499 2.0058 'International Tables Vol C Tables 4.2.6.8 and 6.1.1.4'
Au Au -2.0133 8.8022 'International Tables Vol C Tables 4.2.6.8 and 6.1.1.4'

loop_
_geom_angle_atom_site_label_1
_geom_angle_atom_site_label_2
_geom_angle_atom_site_label_3
_geom_angle
_geom_angle_site_symmetry_1
_geom_angle_site_symmetry_3
Cl1A Au1A As1A 177.83(9) . .
C7A As1A C1A 103.2(5) . .
C7A As1A C13A 103.4(5) . .
C1A As1A C13A 106.1(5) . .
C7A As1A Au1A 116.2(3) . .
C1A As1A Au1A 111.7(3) . .
C13A As1A Au1A 115.0(3) . .
C6A C1A C2A 120.2(10) . .
C6A C1A As1A 120.9(8) . .
C2A C1A As1A 118.8(8) . .
C3A C2A C1A 120.6(11) . .
C3A C2A H2AA 119.7 . .
C1A C2A H2AA 119.7 . .
C2A C3A C4A 121.1(11) . .
C2A C3A H3AA 119.4 . .
C4A C3A H3AA 119.4 . .
C5A C4A C3A 117.0(11) . .
C5A C4A C19A 123.1(12) . .
C3A C4A C19A 119.9(11) . .
C6A C5A C4A 121.9(11) . .
C6A C5A H5AA 119.0 . .
C4A C5A H5AA 119.0 . .
C1A C6A C5A 119.2(10) . .
C1A C6A H6AA 120.4 . .
C5A C6A H6AA 120.4 . .
C12A C7A C8A 119.2(11) . .
C12A C7A As1A 121.9(9) . .
C8A C7A As1A 118.9(9) . .
C9A C8A C7A 119.4(11) . .
C9A C8A H8AA 120.3 . .
C7A C8A H8AA 120.3 . .
C8A C9A C10A 122.8(11) . .
C8A C9A H9AA 118.6 . .
C10A C9A H9AA 118.6 . .
C11A C10A C9A 116.7(11) . .
C11A C10A C20A 121.1(11) . .
C9A C10A C20A 122.1(11) . .
C10A C11A C12A 121.9(12) . .
C10A C11A H11A 119.1 . .
C12A C11A H11A 119.1 . .
C7A C12A C11A 119.9(12) . .
C7A C12A H12A 120.0 . .
C11A C12A H12A 120.0 . .
C18A C13A C14A 119.2(11) . .
C18A C13A As1A 119.5(9) . .
C14A C13A As1A 121.3(8) . .
C15A C14A C13A 118.8(11) . .
C15A C14A H14A 120.6 . .
C13A C14A H14A 120.6 . .
C14A C15A C16A 122.4(12) . .
C14A C15A H15A 118.8 . .
C16A C15A H15A 118.8 . .
C15A C16A C17A 118.2(12) . .
C15A C16A C21A 120.1(12) . .
C17A C16A C21A 121.6(12) . .
C18A C17A C16A 120.2(11) . .
C18A C17A H17A 119.9 . .
C16A C17A H17A 119.9 . .
C13A C18A C17A 120.9(11) . .
C13A C18A H18A 119.6 . .
C17A C18A H18A 119.6 . .
C4A C19A H19A 109.5 . .
C4A C19A H19B 109.5 . .
H19A C19A H19B 109.5 . .
C4A C19A H19C 109.5 . .
H19A C19A H19C 109.5 . .
H19B C19A H19C 109.5 . .
C10A C20A H20A 109.5 . .
C10A C20A H20B 109.5 . .
H20A C20A H20B 109.5 . .
C10A C20A H20C 109.5 . .
H20A C20A H20C 109.5 . .
H20B C20A H20C 109.5 . .
C16A C21A H21A 109.5 . .
C16A C21A H21B 109.5 . .
H21A C21A H21B 109.5 . .
C16A C21A H21C 109.5 . .
H21A C21A H21C 109.5 . .
H21B C21A H21C 109.5 . .
Cl1B Au1B As1B 175.07(9) . .
Cl1B Au1B Au1C 90.69(9) . .
As1B Au1B Au1C 93.79(3) . .
C13B As1B C7B 105.7(4) . .
C13B As1B C1B 102.6(5) . .
C7B As1B C1B 103.6(4) . .
C13B As1B Au1B 112.0(4) . .
C7B As1B Au1B 114.1(2) . .
C1B As1B Au1B 117.5(4) . .
C6B C1B C2B 121.2(11) . .
C6B C1B As1B 122.2(9) . .
C2B C1B As1B 116.3(9) . .
C3B C2B C1B 118.0(11) . .
C3B C2B H2BA 121.0 . .
C1B C2B H2BA 121.0 . .
C2B C3B C4B 121.6(11) . .
C2B C3B H3BA 119.2 . .
C4B C3B H3BA 119.2 . .
C5B C4B C3B 119.3(11) . .
C5B C4B C19B 121.8(11) . .
C3B C4B C19B 118.9(11) . .
C4B C5B C6B 121.1(11) . .
C4B C5B H5BA 119.5 . .
C6B C5B H5BA 119.5 . .
C1B C6B C5B 118.6(11) . .
C1B C6B H6BA 120.7 . .
C5B C6B H6BA 120.7 . .
C8B C7B C12B 120.0 . .
C8B C7B As1B 118.8(4) . .
C12B C7B As1B 121.2(4) . .
C7B C8B C9B 120.0 . .
C7B C8B H8BA 120.0 . .
C9B C8B H8BA 120.0 . .
C8B C9B C10B 120.0 . .
C8B C9B H9BA 120.0 . .
C10B C9B H9BA 120.0 . .
C9B C10B C11B 120.0 . .
C9B C10B C20B 118.1(8) . .
C11B C10B C20B 121.8(8) . .
C12B C11B C10B 120.0 . .
C12B C11B H11B 120.0 . .
C10B C11B H11B 120.0 . .
C11B C12B C7B 120.0 . .
C11B C12B H12B 120.0 . .
C7B C12B H12B 120.0 . .
C14B C13B C18B 120.6(11) . .
C14B C13B As1B 123.2(9) . .
C18B C13B As1B 116.1(10) . .
C15B C14B C13B 118.7(11) . .
C15B C14B H14B 120.7 . .
C13B C14B H14B 120.7 . .
C16B C15B C14B 122.9(12) . .
C16B C15B H15B 118.6 . .
C14B C15B H15B 118.6 . .
C15B C16B C17B 118.0(12) . .
C15B C16B C21B 121.6(13) . .
C17B C16B C21B 120.4(14) . .
C16B C17B C18B 121.9(13) . .
C16B C17B H17B 119.1 . .
C18B C17B H17B 119.1 . .
C17B C18B C13B 118.0(13) . .
C17B C18B H18B 121.0 . .
C13B C18B H18B 121.0 . .
C4B C19B H19D 109.5 . .
C4B C19B H19E 109.5 . .
H19D C19B H19E 109.5 . .
C4B C19B H19F 109.5 . .
H19D C19B H19F 109.5 . .
H19E C19B H19F 109.5 . .
C10B C20B H20D 109.5 . .
C10B C20B H20E 109.5 . .
H20D C20B H20E 109.5 . .
C10B C20B H20F 109.5 . .
H20D C20B H20F 109.5 . .
H20E C20B H20F 109.5 . .
C16B C21B H21D 109.5 . .
C16B C21B H21E 109.5 . .
H21D C21B H21E 109.5 . .
C16B C21B H21F 109.5 . .
H21D C21B H21F 109.5 . .
H21E C21B H21F 109.5 . .
Cl1C Au1C As1C 175.29(10) . .
Cl1C Au1C Au1B 95.86(10) . .
As1C Au1C Au1B 88.84(3) . .
C13C As1C C7C 104.5(5) . .
C13C As1C C1C 104.3(5) . .
C7C As1C C1C 103.6(5) . .
C13C As1C Au1C 116.2(3) . .
C7C As1C Au1C 112.9(3) . .
C1C As1C Au1C 114.0(4) . .
C6C C1C C2C 121.0(11) . .
C6C C1C As1C 122.0(9) . .
C2C C1C As1C 117.0(10) . .
C1C C2C C3C 119.2(12) . .
C1C C2C H2CA 120.4 . .
C3C C2C H2CA 120.4 . .
C4C C3C C2C 121.1(13) . .
C4C C3C H3CA 119.4 . .
C2C C3C H3CA 119.4 . .
C3C C4C C5C 117.9(12) . .
C3C C4C C19C 122.7(13) . .
C5C C4C C19C 119.4(12) . .
C6C C5C C4C 120.1(11) . .
C6C C5C H5CA 120.0 . .
C4C C5C H5CA 120.0 . .
C1C C6C C5C 120.7(11) . .
C1C C6C H6CA 119.6 . .
C5C C6C H6CA 119.6 . .
C8C C7C C12C 121.2(10) . .
C8C C7C As1C 123.1(8) . .
C12C C7C As1C 115.7(8) . .
C7C C8C C9C 120.2(10) . .
C7C C8C H8CA 119.9 . .
C9C C8C H8CA 119.9 . .
C8C C9C C10C 119.9(11) . .
C8C C9C H9CA 120.0 . .
C10C C9C H9CA 120.0 . .
C11C C10C C9C 119.2(11) . .
C11C C10C C20C 120.9(10) . .
C9C C10C C20C 119.8(11) . .
C10C C11C C12C 120.9(10) . .
C10C C11C H11C 119.6 . .
C12C C11C H11C 119.6 . .
C7C C12C C11C 118.5(11) . .
C7C C12C H12C 120.7 . .
C11C C12C H12C 120.7 . .
C18C C13C C14C 120.9(11) . .
C18C C13C As1C 119.7(10) . .
C14C C13C As1C 119.4(9) . .
C13C C14C C15C 119.3(10) . .
C13C C14C H14C 120.3 . .
C15C C14C H14C 120.3 . .
C16C C15C C14C 119.8(11) . .
C16C C15C H15C 120.1 . .
C14C C15C H15C 120.1 . .
C15C C16C C17C 120.5(11) . .
C15C C16C C21C 120.1(11) . .
C17C C16C C21C 119.4(11) . .
C16C C17C C18C 120.0(11) . .
C16C C17C H17C 120.0 . .
C18C C17C H17C 120.0 . .
C13C C18C C17C 119.3(12) . .
C13C C18C H18C 120.3 . .
C17C C18C H18C 120.3 . .
C4C C19C H19G 109.5 . .
C4C C19C H19H 109.5 . .
H19G C19C H19H 109.5 . .
C4C C19C H19I 109.5 . .
H19G C19C H19I 109.5 . .
H19H C19C H19I 109.5 . .
C10C C20C H20G 109.5 . .
C10C C20C H20H 109.5 . .
H20G C20C H20H 109.5 . .
C10C C20C H20I 109.5 . .
H20G C20C H20I 109.5 . .
H20H C20C H20I 109.5 . .
C16C C21C H21G 109.5 . .
C16C C21C H21H 109.5 . .
H21G C21C H21H 109.5 . .
C16C C21C H21I 109.5 . .
H21G C21C H21I 109.5 . .
H21H C21C H21I 109.5 . .

loop_
_geom_bond_atom_site_label_1
_geom_bond_atom_site_label_2
_geom_bond_distance
_geom_bond_site_symmetry_2
Au1A Cl1A 2.280(3) .
Au1A As1A 2.3327(12) .
As1A C7A 1.920(11) .
As1A C1A 1.933(10) .
As1A C13A 1.933(11) .
C1A C6A 1.378(15) .
C1A C2A 1.384(16) .
C2A C3A 1.356(18) .
C2A H2AA 0.9300 .
C3A C4A 1.412(18) .
C3A H3AA 0.9300 .
C4A C5A 1.395(17) .
C4A C19A 1.492(19) .
C5A C6A 1.381(17) .
C5A H5AA 0.9300 .
C6A H6AA 0.9300 .
C7A C12A 1.368(17) .
C7A C8A 1.402(17) .
C8A C9A 1.365(17) .
C8A H8AA 0.9300 .
C9A C10A 1.392(18) .
C9A H9AA 0.9300 .
C10A C11A 1.376(19) .
C10A C20A 1.512(17) .
C11A C12A 1.398(17) .
C11A H11A 0.9300 .
C12A H12A 0.9300 .
C13A C18A 1.373(17) .
C13A C14A 1.423(16) .
C14A C15A 1.364(18) .
C14A H14A 0.9300 .
C15A C16A 1.386(18) .
C15A H15A 0.9300 .
C16A C17A 1.396(19) .
C16A C21A 1.509(18) .
C17A C18A 1.388(18) .
C17A H17A 0.9300 .
C18A H18A 0.9300 .
C19A H19A 0.9600 .
C19A H19B 0.9600 .
C19A H19C 0.9600 .
C20A H20A 0.9600 .
C20A H20B 0.9600 .
C20A H20C 0.9600 .
C21A H21A 0.9600 .
C21A H21B 0.9600 .
C21A H21C 0.9600 .
Au1B Cl1B 2.297(3) .
Au1B As1B 2.3450(13) .
Au1B Au1C 3.2665(7) .
As1B C13B 1.945(12) .
As1B C7B 1.946(6) .
As1B C1B 1.948(12) .
C1B C6B 1.366(16) .
C1B C2B 1.398(18) .
C2B C3B 1.378(18) .
C2B H2BA 0.9300 .
C3B C4B 1.390(17) .
C3B H3BA 0.9300 .
C4B C5B 1.340(18) .
C4B C19B 1.513(17) .
C5B C6B 1.417(18) .
C5B H5BA 0.9300 .
C6B H6BA 0.9300 .
C7B C8B 1.3900 .
C7B C12B 1.3900 .
C8B C9B 1.3900 .
C8B H8BA 0.9300 .
C9B C10B 1.3900 .
C9B H9BA 0.9300 .
C10B C11B 1.3900 .
C10B C20B 1.510(16) .
C11B C12B 1.3900 .
C11B H11B 0.9300 .
C12B H12B 0.9300 .
C13B C14B 1.394(18) .
C13B C18B 1.408(16) .
C14B C15B 1.384(18) .
C14B H14B 0.9300 .
C15B C16B 1.372(19) .
C15B H15B 0.9300 .
C16B C17B 1.39(2) .
C16B C21B 1.508(19) .
C17B C18B 1.404(19) .
C17B H17B 0.9300 .
C18B H18B 0.9300 .
C19B H19D 0.9600 .
C19B H19E 0.9600 .
C19B H19F 0.9600 .
C20B H20D 0.9600 .
C20B H20E 0.9600 .
C20B H20F 0.9600 .
C21B H21D 0.9600 .
C21B H21E 0.9600 .
C21B H21F 0.9600 .
Au1C Cl1C 2.282(3) .
Au1C As1C 2.3414(12) .
As1C C13C 1.932(11) .
As1C C7C 1.934(11) .
As1C C1C 1.966(12) .
C1C C6C 1.341(17) .
C1C C2C 1.388(18) .
C2C C3C 1.40(2) .
C2C H2CA 0.9300 .
C3C C4C 1.38(2) .
C3C H3CA 0.9300 .
C4C C5C 1.418(19) .
C4C C19C 1.485(18) .
C5C C6C 1.392(16) .
C5C H5CA 0.9300 .
C6C H6CA 0.9300 .
C7C C8C 1.364(17) .
C7C C12C 1.389(15) .
C8C C9C 1.392(17) .
C8C H8CA 0.9300 .
C9C C10C 1.403(16) .
C9C H9CA 0.9300 .
C10C C11C 1.378(18) .
C10C C20C 1.508(17) .
C11C C12C 1.407(17) .
C11C H11C 0.9300 .
C12C H12C 0.9300 .
C13C C18C 1.373(16) .
C13C C14C 1.376(18) .
C14C C15C 1.409(19) .
C14C H14C 0.9300 .
C15C C16C 1.368(16) .
C15C H15C 0.9300 .
C16C C17C 1.374(18) .
C16C C21C 1.517(17) .
C17C C18C 1.403(18) .
C17C H17C 0.9300 .
C18C H18C 0.9300 .
C19C H19G 0.9600 .
C19C H19H 0.9600 .
C19C H19I 0.9600 .
C20C H20G 0.9600 .
C20C H20H 0.9600 .
C20C H20I 0.9600 .
C21C H21G 0.9600 .
C21C H21H 0.9600 .
C21C H21I 0.9600 .

loop_
_geom_torsion_atom_site_label_1
_geom_torsion_atom_site_label_2
_geom_torsion_atom_site_label_3
_geom_torsion_atom_site_label_4
_geom_torsion
_geom_torsion_site_symmetry_1
_geom_torsion_site_symmetry_2
_geom_torsion_site_symmetry_3
_geom_torsion_site_symmetry_4
C7A As1A C1A C6A -33.0(10) . . . .
C13A As1A C1A C6A 75.4(10) . . . .
Au1A As1A C1A C6A -158.6(8) . . . .
C7A As1A C1A C2A 150.5(9) . . . .
C13A As1A C1A C2A -101.2(9) . . . .
Au1A As1A C1A C2A 24.9(10) . . . .
C6A C1A C2A C3A 0.5(17) . . . .
As1A C1A C2A C3A 177.0(8) . . . .
C1A C2A C3A C4A 1.6(17) . . . .
C2A C3A C4A C5A -2.8(17) . . . .
C2A C3A C4A C19A 179.1(12) . . . .
C3A C4A C5A C6A 2.1(17) . . . .
C19A C4A C5A C6A -179.8(12) . . . .
C2A C1A C6A C5A -1.1(17) . . . .
As1A C1A C6A C5A -177.6(9) . . . .
C4A C5A C6A C1A -0.2(18) . . . .
C1A As1A C7A C12A 114.7(10) . . . .
C13A As1A C7A C12A 4.3(11) . . . .
Au1A As1A C7A C12A -122.7(9) . . . .
C1A As1A C7A C8A -67.1(10) . . . .
C13A As1A C7A C8A -177.4(9) . . . .
Au1A As1A C7A C8A 55.6(10) . . . .
C12A C7A C8A C9A -2.5(18) . . . .
As1A C7A C8A C9A 179.2(10) . . . .
C7A C8A C9A C10A 3(2) . . . .
C8A C9A C10A C11A -1.1(19) . . . .
C8A C9A C10A C20A -179.6(12) . . . .
C9A C10A C11A C12A -0.7(19) . . . .
C20A C10A C11A C12A 177.7(12) . . . .
C8A C7A C12A C11A 0.7(18) . . . .
As1A C7A C12A C11A 179.0(10) . . . .
C10A C11A C12A C7A 1(2) . . . .
C7A As1A C13A C18A -111.8(10) . . . .
C1A As1A C13A C18A 140.0(9) . . . .
Au1A As1A C13A C18A 16.0(11) . . . .
C7A As1A C13A C14A 67.4(10) . . . .
C1A As1A C13A C14A -40.8(11) . . . .
Au1A As1A C13A C14A -164.8(8) . . . .
C18A C13A C14A C15A 5.2(18) . . . .
As1A C13A C14A C15A -174.0(9) . . . .
C13A C14A C15A C16A -5.8(19) . . . .
C14A C15A C16A C17A 1.8(18) . . . .
C14A C15A C16A C21A 179.1(12) . . . .
C15A C16A C17A C18A 2.9(18) . . . .
C21A C16A C17A C18A -174.3(12) . . . .
C14A C13A C18A C17A -0.6(18) . . . .
As1A C13A C18A C17A 178.6(9) . . . .
C16A C17A C18A C13A -3.5(18) . . . .
Au1C Au1B As1B C13B -91.2(4) . . . .
Au1C Au1B As1B C7B 148.8(3) . . . .
Au1C Au1B As1B C1B 27.2(4) . . . .
C13B As1B C1B C6B -132.8(11) . . . .
C7B As1B C1B C6B -23.0(11) . . . .
Au1B As1B C1B C6B 103.9(10) . . . .
C13B As1B C1B C2B 53.3(10) . . . .
C7B As1B C1B C2B 163.1(9) . . . .
Au1B As1B C1B C2B -70.1(10) . . . .
C6B C1B C2B C3B -1.1(19) . . . .
As1B C1B C2B C3B 172.9(9) . . . .
C1B C2B C3B C4B 0.6(19) . . . .
C2B C3B C4B C5B 3(2) . . . .
C2B C3B C4B C19B -176.3(12) . . . .
C3B C4B C5B C6B -5(2) . . . .
C19B C4B C5B C6B 173.7(13) . . . .
C2B C1B C6B C5B -1.4(19) . . . .
As1B C1B C6B C5B -175.0(10) . . . .
C4B C5B C6B C1B 5(2) . . . .
C13B As1B C7B C8B 45.1(6) . . . .
C1B As1B C7B C8B -62.4(6) . . . .
Au1B As1B C7B C8B 168.6(4) . . . .
C13B As1B C7B C12B -136.7(6) . . . .
C1B As1B C7B C12B 115.8(6) . . . .
Au1B As1B C7B C12B -13.1(6) . . . .
C12B C7B C8B C9B 0.0 . . . .
As1B C7B C8B C9B 178.2(6) . . . .
C7B C8B C9B C10B 0.0 . . . .
C8B C9B C10B C11B 0.0 . . . .
C8B C9B C10B C20B -176.2(10) . . . .
C9B C10B C11B C12B 0.0 . . . .
C20B C10B C11B C12B 176.0(10) . . . .
C10B C11B C12B C7B 0.0 . . . .
C8B C7B C12B C11B 0.0 . . . .
As1B C7B C12B C11B -178.2(6) . . . .
C7B As1B C13B C14B -78.0(10) . . . .
C1B As1B C13B C14B 30.2(11) . . . .
Au1B As1B C13B C14B 157.1(9) . . . .
C7B As1B C13B C18B 106.7(10) . . . .
C1B As1B C13B C18B -145.1(10) . . . .
Au1B As1B C13B C18B -18.2(11) . . . .
C18B C13B C14B C15B -0.9(18) . . . .
As1B C13B C14B C15B -176.0(9) . . . .
C13B C14B C15B C16B -1.0(18) . . . .
C14B C15B C16B C17B 2.0(18) . . . .
C14B C15B C16B C21B -177.0(12) . . . .
C15B C16B C17B C18B -1(2) . . . .
C21B C16B C17B C18B 177.9(13) . . . .
C16B C17B C18B C13B -1(2) . . . .
C14B C13B C18B C17B 2(2) . . . .
As1B C13B C18B C17B 177.2(10) . . . .
Cl1B Au1B Au1C Cl1C -101.97(13) . . . .
As1B Au1B Au1C Cl1C 75.97(10) . . . .
Cl1B Au1B Au1C As1C 77.74(9) . . . .
As1B Au1B Au1C As1C -104.32(4) . . . .
Au1B Au1C As1C C13C 29.2(4) . . . .
Au1B Au1C As1C C7C -91.5(3) . . . .
Au1B Au1C As1C C1C 150.6(4) . . . .
C13C As1C C1C C6C -41.4(11) . . . .
C7C As1C C1C C6C 67.7(11) . . . .
Au1C As1C C1C C6C -169.2(9) . . . .
C13C As1C C1C C2C 141.7(10) . . . .
C7C As1C C1C C2C -109.2(11) . . . .
Au1C As1C C1C C2C 13.9(11) . . . .
C6C C1C C2C C3C 2(2) . . . .
As1C C1C C2C C3C 178.5(11) . . . .
C1C C2C C3C C4C -3(2) . . . .
C2C C3C C4C C5C 3(2) . . . .
C2C C3C C4C C19C -177.3(13) . . . .
C3C C4C C5C C6C -1.3(19) . . . .
C19C C4C C5C C6C 178.9(11) . . . .
C2C C1C C6C C5C 0.0(18) . . . .
As1C C1C C6C C5C -176.8(9) . . . .
C4C C5C C6C C1C -0.1(18) . . . .
C13C As1C C7C C8C 58.7(11) . . . .
C1C As1C C7C C8C -50.3(11) . . . .
Au1C As1C C7C C8C -174.1(9) . . . .
C13C As1C C7C C12C -123.1(9) . . . .
C1C As1C C7C C12C 127.9(9) . . . .
Au1C As1C C7C C12C 4.0(10) . . . .
C12C C7C C8C C9C 1.7(19) . . . .
As1C C7C C8C C9C 179.8(9) . . . .
C7C C8C C9C C10C -0.6(19) . . . .
C8C C9C C10C C11C -2.0(18) . . . .
C8C C9C C10C C20C -178.9(13) . . . .
C9C C10C C11C C12C 3.6(19) . . . .
C20C C10C C11C C12C -179.5(13) . . . .
C8C C7C C12C C11C -0.1(18) . . . .
As1C C7C C12C C11C -178.3(9) . . . .
C10C C11C C12C C7C -2.6(19) . . . .
C7C As1C C13C C18C -142.9(10) . . . .
C1C As1C C13C C18C -34.4(11) . . . .
Au1C As1C C13C C18C 92.1(10) . . . .
C7C As1C C13C C14C 39.6(11) . . . .
C1C As1C C13C C14C 148.1(10) . . . .
Au1C As1C C13C C14C -85.4(10) . . . .
C18C C13C C14C C15C -0.7(19) . . . .
As1C C13C C14C C15C 176.8(9) . . . .
C13C C14C C15C C16C -0.7(19) . . . .
C14C C15C C16C C17C -0.8(18) . . . .
C14C C15C C16C C21C -179.3(12) . . . .
C15C C16C C17C C18C 3.6(19) . . . .
C21C C16C C17C C18C -177.9(12) . . . .
C14C C13C C18C C17C 3(2) . . . .
As1C C13C C18C C17C -174.0(10) . . . .
C16C C17C C18C C13C -5(2) . . . .
